data_7721186
loop_
_publ_author_name
'Jacobs, Frederick J. F.'
'Fourie, Eleanor'
'Brink, Alice'

_publ_section_title
;
 Engineering the rhenium metalation of phenanthroline imino complexes for
 variable structure activity relationships.
;
_journal_name_full 'Dalton transactions (Cambridge, England : 2003)'
_journal_paper_doi 10.1039/d6dt00636a
_journal_year 2026
_chemical_formula_sum 'C27 H23.04 Br N3 O10.52 Re2'
_chemical_formula_weight 1010.12
_chemical_name_common fac-[Re(CO)3Br(Phen5MeSal)Re(CO)3(MeOH)]
_chemical_name_systematic
fac-{2-([1,10-Phenanthrolin-5-ylimino]methyl)phenolato-N,N'}-(methanol)(bromido)-hexacarbonyl-di-rhenium(I)
_space_group_crystal_system triclinic
_space_group_IT_number 2
_space_group_name_Hall '-P 1'
_space_group_name_H-M_alt 'P -1'
_atom_sites_solution_hydrogens mixed
_audit_creation_method SHELXL-2018/3
_audit_update_record
;
2026-06-02 deposited with the CCDC.	2026-06-15 downloaded from the CCDC.
;
_cell_angle_alpha 76.475(6)
_cell_angle_beta 84.564(8)
_cell_angle_gamma 81.830(7)
_cell_formula_units_Z 2
_cell_length_a 7.8174(14)
_cell_length_b 10.9256(17)
_cell_length_c 18.312(3)
_cell_measurement_reflns_used 7935
_cell_measurement_temperature 109(2)
_cell_measurement_theta_max 64.191
_cell_measurement_theta_min 2.487
_cell_volume 1502.1(4)
_computing_data_collection 'APEX5 (Bruker, 2016)'
_computing_structure_refinement 'SHELXL-2018/3 (Sheldrick, 2018)'
_diffrn_ambient_temperature 109(2)
_diffrn_measured_fraction_theta_full 0.980
_diffrn_measured_fraction_theta_max 0.980
_diffrn_measurement_device_type 'Bruker D8 Venture 4K Kappa Photon III C28 diffractometer'
_diffrn_measurement_method 'phi and omega scans'
_diffrn_radiation_type CuK\a
_diffrn_radiation_wavelength 1.54178
_diffrn_reflns_av_R_equivalents 0.0617
_diffrn_reflns_av_unetI/netI 0.0312
_diffrn_reflns_Laue_measured_fraction_full 0.980
_diffrn_reflns_Laue_measured_fraction_max 0.980
_diffrn_reflns_limit_h_max 9
_diffrn_reflns_limit_h_min -9
_diffrn_reflns_limit_k_max 12
_diffrn_reflns_limit_k_min -12
_diffrn_reflns_limit_l_max 21
_diffrn_reflns_limit_l_min -21
_diffrn_reflns_number 42707
_diffrn_reflns_point_group_measured_fraction_full 0.980
_diffrn_reflns_point_group_measured_fraction_max 0.980
_diffrn_reflns_theta_full 64.787
_diffrn_reflns_theta_max 64.787
_diffrn_reflns_theta_min 2.487
_exptl_absorpt_coefficient_mu 17.623
_exptl_absorpt_correction_T_max 0.7525
_exptl_absorpt_correction_T_min 0.4360
_exptl_absorpt_correction_type multi-scan
_exptl_absorpt_process_details
;
SADABS-2016/2 (Bruker,2016/2) was used for absorption correction.
wR2(int) was 0.1509 before and 0.0926 after correction.
The Ratio of minimum to maximum transmission is 0.5794.
The \l/2 correction factor is Not present.
;
_exptl_crystal_colour yellow
_exptl_crystal_density_diffrn 2.233
_exptl_crystal_description Plate
_exptl_crystal_F_000 950
_exptl_crystal_size_max 0.090
_exptl_crystal_size_mid 0.023
_exptl_crystal_size_min 0.011
_refine_diff_density_max 1.510
_refine_diff_density_min -3.014
_refine_diff_density_rms 0.194
_refine_ls_extinction_coef 0.00038(3)
_refine_ls_extinction_expression Fc^*^=kFc[1+0.001xFc^2^\l^3^/sin(2\q)]^-1/4^
_refine_ls_extinction_method 'SHELXL-2018/3 (Sheldrick 2018)'
_refine_ls_goodness_of_fit_ref 1.071
_refine_ls_hydrogen_treatment mixed
_refine_ls_matrix_type full
_refine_ls_number_parameters 430
_refine_ls_number_reflns 4983
_refine_ls_number_restraints 6
_refine_ls_restrained_S_all 1.071
_refine_ls_R_factor_all 0.0609
_refine_ls_R_factor_gt 0.0484
_refine_ls_shift/su_max 0.001
_refine_ls_shift/su_mean 0.000
_refine_ls_structure_factor_coef Fsqd
_refine_ls_weighting_details 'w=1/[\s^2^(Fo^2^)+(0.0190P)^2^+28.4529P] where P=(Fo^2^+2Fc^2^)/3'
_refine_ls_weighting_scheme calc
_refine_ls_wR_factor_gt 0.1024
_refine_ls_wR_factor_ref 0.1143
_reflns_Friedel_coverage 0.000
_reflns_number_gt 4294
_reflns_number_total 4983
_reflns_threshold_expression 'I > 2\s(I)'
_cod_data_source_file d6dt00636a2.cif
_cod_data_source_block cu_v1_22ffj2_0m
_cod_database_code 7721186
_shelx_shelxl_version_number 2018/3
_shelx_space_group_comment
;
The symmetry employed for this shelxl refinement is uniquely defined
by the following loop, which should always be used as a source of
symmetry information in preference to the above space-group names.
They are only intended as comments.
;
_shelx_estimated_absorpt_t_min 0.300
_shelx_estimated_absorpt_t_max 0.830

loop_
_space_group_symop_operation_xyz
'x, y, z'
'-x, -y, -z'

loop_
_atom_site_label
_atom_site_type_symbol
_atom_site_fract_x
_atom_site_fract_y
_atom_site_fract_z
_atom_site_U_iso_or_equiv
_atom_site_adp_type
_atom_site_occupancy
_atom_site_site_symmetry_order
_atom_site_calc_flag
_atom_site_refinement_flags_posn
_atom_site_refinement_flags_adp
_atom_site_refinement_flags_occupancy
_atom_site_disorder_assembly
_atom_site_disorder_group
C1 C 0.2827(17) 0.2299(9) 0.7128(6) 0.051(3) Uani 1 1 d . . . . .
C2 C 0.017(2) 0.1331(10) 0.6752(6) 0.062(4) Uani 1 1 d . . . . .
C3 C 0.0547(18) 0.3815(12) 0.6110(6) 0.0563(14) Uani 1 1 d . . . . .
C4 C -0.0056(12) 0.1561(7) 0.4951(5) 0.031(2) Uani 1 1 d . . . . .
H4 H -0.083189 0.123910 0.535909 0.037 Uiso 1 1 calc R U . . .
C17 C -0.0421(12) 0.1523(8) 0.4223(5) 0.0283(19) Uani 1 1 d . . . . .
H17 H -0.142612 0.118961 0.414090 0.034 Uiso 1 1 calc R U . . .
C6 C 0.0695(10) 0.1974(7) 0.3631(5) 0.0237(18) Uani 1 1 d . . . . .
H6 H 0.046065 0.196814 0.313271 0.028 Uiso 1 1 calc R U . . .
C7 C 0.2201(11) 0.2451(8) 0.3765(5) 0.0258(18) Uani 1 1 d . . . . .
C8 C 0.2445(12) 0.2472(8) 0.4514(5) 0.0276(19) Uani 1 1 d . . . . .
C9 C 0.3928(12) 0.2951(8) 0.4686(5) 0.034(2) Uani 1 1 d . . . . .
C10 C 0.5466(16) 0.3351(10) 0.5607(7) 0.053(3) Uani 1 1 d . . . . .
H10 H 0.561361 0.332001 0.612061 0.064 Uiso 1 1 calc R U . . .
C11 C 0.6736(15) 0.3824(10) 0.5060(8) 0.057(4) Uani 1 1 d . . . . .
H11 H 0.771021 0.411226 0.520973 0.068 Uiso 1 1 calc R U . . .
C12 C 0.6590(12) 0.3876(9) 0.4314(6) 0.040(2) Uani 1 1 d . . . . .
H12 H 0.744252 0.420456 0.394324 0.048 Uiso 1 1 calc R U . . .
C13 C 0.5121(12) 0.3422(8) 0.4108(5) 0.032(2) Uani 1 1 d . . . . .
C14 C 0.4861(11) 0.3410(9) 0.3350(5) 0.032(2) Uani 1 1 d . . . . .
H14 H 0.567109 0.373003 0.295542 0.039 Uiso 1 1 calc R U . . .
C15 C 0.3458(11) 0.2943(8) 0.3191(5) 0.0268(19) Uani 1 1 d . . . . .
C16 C 0.3345(11) 0.1848(10) 0.2247(6) 0.039(2) Uani 1 1 d . . . . .
H16 H 0.363027 0.118963 0.267309 0.047 Uiso 0.491(5) 1 calc R U P A 1
H16A H 0.375704 0.110450 0.259996 0.047 Uiso 0.509(5) 1 calc R U P A 2
Br1 Br 0.3980(2) 0.00357(10) 0.62214(7) 0.0633(4) Uani 1 1 d . . . . .
N1 N 0.4051(11) 0.2942(7) 0.5431(4) 0.040(2) Uani 1 1 d . . . . .
N2 N 0.1328(10) 0.2028(6) 0.5099(4) 0.0309(17) Uani 1 1 d . . . . .
N3 N 0.3177(10) 0.2957(7) 0.2423(4) 0.0328(17) Uani 1 1 d . . . . .
O1 O 0.3306(12) 0.2364(7) 0.7699(4) 0.062(2) Uani 1 1 d . . . . .
O2 O -0.1031(12) 0.0808(7) 0.7058(4) 0.0563(14) Uani 1 1 d . . . . .
O3 O -0.0173(12) 0.4709(8) 0.6045(4) 0.0563(14) Uani 1 1 d . . . . .
Re2 Re 0.19952(7) 0.21747(4) 0.61953(2) 0.04345(19) Uani 1 1 d . . . . .
C22B C 0.285(2) 0.2234(18) 0.0980(10) 0.025(2) Uani 0.491(5) 1 d . . P A 1
C17B C 0.324(3) 0.1367(19) 0.1655(11) 0.025(2) Uani 0.491(5) 1 d . . P A 1
C18B C 0.348(2) 0.0036(18) 0.1663(10) 0.025(2) Uani 0.491(5) 1 d . . P A 1
H18B H 0.378706 -0.055638 0.211351 0.030 Uiso 0.491(5) 1 calc R U P A 1
C19B C 0.326(2) -0.0406(18) 0.1033(10) 0.025(4) Uani 0.491(5) 1 d . . P A 1
H19B H 0.342575 -0.128986 0.104823 0.030 Uiso 0.491(5) 1 calc R U P A 1
C20B C 0.280(2) 0.0500(19) 0.0352(11) 0.025(2) Uani 0.491(5) 1 d . . P A 1
C21B C 0.265(2) 0.1743(18) 0.0344(9) 0.025(2) Uani 0.491(5) 1 d . . P A 1
H21B H 0.240575 0.233112 -0.011604 0.030 Uiso 0.491(5) 1 calc R U P A 1
C23B C 0.253(3) -0.001(2) -0.0330(12) 0.041(4) Uani 0.491(5) 1 d . . P A 1
H23A H 0.270066 -0.094063 -0.019545 0.062 Uiso 0.491(5) 1 calc R U P A 1
H23B H 0.135786 0.028650 -0.049141 0.062 Uiso 0.491(5) 1 calc R U P A 1
H23C H 0.337546 0.029157 -0.074077 0.062 Uiso 0.491(5) 1 calc R U P A 1
O9 O 0.257(2) 0.3477(12) 0.0900(6) 0.026(3) Uani 0.491(5) 1 d . . P A 1
O2A O 0.2378(18) 0.7033(12) 0.0414(7) 0.041(2) Uani 0.491(5) 1 d . . P A 1
C2A C 0.255(3) 0.6120(19) 0.0889(11) 0.041(2) Uani 0.491(5) 1 d . . P A 1
Re1A Re 0.2808(4) 0.46070(14) 0.16673(6) 0.0228(4) Uani 0.491(5) 1 d D . P A 1
O1A O -0.101(2) 0.4974(17) 0.2205(13) 0.047(4) Uani 0.491(5) 1 d . . P A 1
C1A C 0.030(3) 0.486(3) 0.1978(18) 0.047(4) Uani 0.491(5) 1 d . . P A 1
O3A O 0.340(3) 0.637(2) 0.2674(12) 0.033(5) Uani 0.491(5) 1 d . . P A 1
C3A C 0.314(3) 0.567(3) 0.2291(15) 0.033(5) Uani 0.491(5) 1 d . . P A 1
O4A O 0.5558(16) 0.4080(12) 0.1379(7) 0.034(2) Uani 0.491(5) 1 d D . P A 1
H4A H 0.621(4) 0.341(6) 0.161(6) 0.051 Uiso 0.491(5) 1 d D U P A 1
C4A C 0.672(3) 0.4995(19) 0.0956(11) 0.042(5) Uani 0.491(5) 1 d D . P A 1
H4AA H 0.628168 0.538445 0.045974 0.063 Uiso 0.491(5) 1 calc R U P A 1
H4AB H 0.788652 0.455224 0.089455 0.063 Uiso 0.491(5) 1 calc R U P A 1
H4AC H 0.675799 0.565597 0.123329 0.063 Uiso 0.491(5) 1 calc R U P A 1
C23A C 0.183(3) 0.075(2) -0.0565(11) 0.041(4) Uani 0.509(5) 1 d . . P A 2
H23D H 0.124446 0.149293 -0.089815 0.062 Uiso 0.509(5) 1 calc R U P A 2
H23E H 0.294423 0.047709 -0.081131 0.062 Uiso 0.509(5) 1 calc R U P A 2
H23F H 0.110974 0.005878 -0.045478 0.062 Uiso 0.509(5) 1 calc R U P A 2
C22A C 0.2046(17) 0.2657(9) 0.0898(6) 0.029(2) Uani 0.509(5) 1 d G . P A 2
C17A C 0.2871(17) 0.1753(11) 0.1463(6) 0.027(3) Uani 0.509(5) 1 d G . P A 2
C18A C 0.3336(15) 0.0516(10) 0.1377(7) 0.027(3) Uani 0.509(5) 1 d G . P A 2
H18A H 0.390015 -0.010219 0.176346 0.032 Uiso 0.509(5) 1 calc R U P A 2
C19A C 0.2976(16) 0.0184(10) 0.0725(8) 0.027(3) Uani 0.509(5) 1 d G . P A 2
H19A H 0.329404 -0.066135 0.066573 0.032 Uiso 0.509(5) 1 calc R U P A 2
C20A C 0.2151(17) 0.1088(12) 0.0159(6) 0.029(2) Uani 0.509(5) 1 d G . P A 2
C21A C 0.1686(17) 0.2325(11) 0.0246(5) 0.029(2) Uani 0.509(5) 1 d G . P A 2
H21A H 0.112226 0.294304 -0.014106 0.035 Uiso 0.509(5) 1 calc R U P A 2
O4 O 0.149(2) 0.3881(13) 0.0953(7) 0.035(3) Uani 0.509(5) 1 d . . P A 2
O2B O 0.048(2) 0.7520(12) 0.0853(8) 0.051(4) Uani 0.509(5) 1 d . . P A 2
C2B C 0.099(3) 0.6520(18) 0.1170(11) 0.041(2) Uani 0.509(5) 1 d . . P A 2
Re1B Re 0.1928(4) 0.48966(14) 0.17520(6) 0.0232(4) Uani 0.509(5) 1 d D . P A 2
O1B O -0.1624(19) 0.4770(13) 0.2621(9) 0.036(3) Uani 0.509(5) 1 d . . P A 2
C1B C -0.018(4) 0.484(2) 0.2247(16) 0.036(3) Uani 0.509(5) 1 d . . P A 2
C3B C 0.256(3) 0.582(2) 0.2439(13) 0.021(3) Uani 0.509(5) 1 d . . P A 2
O3B O 0.287(2) 0.638(2) 0.2850(11) 0.021(3) Uani 0.509(5) 1 d . . P A 2
O4B O 0.4462(15) 0.4860(11) 0.1133(7) 0.034(2) Uani 0.509(5) 1 d D . P A 2
H4B H 0.528(6) 0.422(4) 0.123(6) 0.051 Uiso 0.509(5) 1 d D U P A 2
C4B C 0.525(3) 0.5972(19) 0.0766(12) 0.053(6) Uani 0.509(5) 1 d D . P A 2
H4BA H 0.637558 0.572162 0.052674 0.080 Uiso 0.509(5) 1 calc R U P A 2
H4BB H 0.449765 0.649927 0.038215 0.080 Uiso 0.509(5) 1 calc R U P A 2
H4BC H 0.540150 0.645657 0.113765 0.080 Uiso 0.509(5) 1 calc R U P A 2
O5 O 0.9352(19) 0.4377(16) 0.0354(10) 0.063(3) Uani 0.509(5) 1 d G . P A 2
H5A H 0.922879 0.507304 0.000621 0.095 Uiso 0.509(5) 1 d G U P A 2
H5B H 1.045106 0.410413 0.031725 0.095 Uiso 0.509(5) 1 d G U P A 2
O6 O 0.695(2) 0.3090(16) 0.1196(10) 0.063(3) Uani 0.509(5) 1 d G . P A 2
H6A H 0.717051 0.349440 0.152682 0.095 Uiso 0.509(5) 1 d G U P A 2
H6B H 0.761423 0.336974 0.079998 0.095 Uiso 0.509(5) 1 d G U P A 2

loop_
_atom_site_aniso_label
_atom_site_aniso_U_11
_atom_site_aniso_U_22
_atom_site_aniso_U_33
_atom_site_aniso_U_23
_atom_site_aniso_U_13
_atom_site_aniso_U_12
C1 0.096(9) 0.023(5) 0.032(6) -0.004(4) -0.016(6) 0.005(5)
C2 0.133(12) 0.030(6) 0.026(5) -0.006(4) -0.007(6) -0.022(7)
C3 0.092(4) 0.049(3) 0.037(2) -0.011(3) -0.008(3) -0.033(3)
C4 0.047(6) 0.011(4) 0.029(5) -0.003(3) 0.003(4) 0.006(4)
C17 0.039(5) 0.018(4) 0.026(4) -0.004(3) -0.005(4) 0.003(4)
C6 0.026(4) 0.020(4) 0.027(4) -0.009(3) -0.011(3) 0.006(3)
C7 0.031(5) 0.022(4) 0.025(4) -0.008(3) -0.006(4) 0.004(4)
C8 0.042(5) 0.017(4) 0.024(4) -0.007(3) -0.016(4) 0.013(4)
C9 0.041(5) 0.021(4) 0.044(6) -0.018(4) -0.022(4) 0.011(4)
C10 0.068(8) 0.039(6) 0.063(7) -0.030(6) -0.044(7) 0.019(6)
C11 0.050(7) 0.037(6) 0.098(10) -0.045(7) -0.044(7) 0.021(5)
C12 0.021(5) 0.039(6) 0.072(7) -0.038(5) -0.015(5) 0.007(4)
C13 0.031(5) 0.021(4) 0.048(6) -0.018(4) -0.013(4) 0.010(4)
C14 0.023(5) 0.035(5) 0.046(6) -0.024(4) -0.001(4) -0.006(4)
C15 0.028(5) 0.023(4) 0.033(5) -0.015(4) -0.008(4) 0.003(4)
C16 0.026(5) 0.059(7) 0.044(6) -0.034(5) 0.001(4) -0.010(4)
Br1 0.1174(11) 0.0240(6) 0.0501(7) -0.0122(5) -0.0472(7) 0.0199(6)
N1 0.062(5) 0.020(4) 0.040(5) -0.016(3) -0.032(4) 0.018(4)
N2 0.056(5) 0.014(3) 0.023(4) -0.004(3) -0.015(3) 0.006(3)
N3 0.035(4) 0.042(5) 0.027(4) -0.017(3) 0.005(3) -0.013(4)
O1 0.113(7) 0.046(5) 0.029(4) -0.005(3) -0.031(4) -0.003(4)
O2 0.092(4) 0.049(3) 0.037(2) -0.011(3) -0.008(3) -0.033(3)
O3 0.092(4) 0.049(3) 0.037(2) -0.011(3) -0.008(3) -0.033(3)
Re2 0.0886(4) 0.0187(2) 0.0237(2) -0.00592(17) -0.0223(2) 0.0053(2)
C22B 0.026(5) 0.027(5) 0.021(5) -0.004(4) -0.006(4) -0.002(4)
C17B 0.026(5) 0.027(5) 0.021(5) -0.004(4) -0.006(4) -0.002(4)
C18B 0.026(5) 0.027(5) 0.021(5) -0.004(4) -0.006(4) -0.002(4)
C19B 0.021(9) 0.026(10) 0.029(10) -0.012(8) -0.001(7) 0.003(8)
C20B 0.026(5) 0.027(5) 0.021(5) -0.004(4) -0.006(4) -0.002(4)
C21B 0.026(5) 0.027(5) 0.021(5) -0.004(4) -0.006(4) -0.002(4)
C23B 0.056(11) 0.044(11) 0.033(9) -0.021(8) 0.003(7) -0.019(8)
O9 0.046(9) 0.019(7) 0.015(6) -0.008(5) 0.002(6) 0.001(6)
O2A 0.054(6) 0.029(5) 0.038(6) 0.001(4) -0.014(5) -0.008(5)
C2A 0.054(6) 0.029(5) 0.038(6) 0.001(4) -0.014(5) -0.008(5)
Re1A 0.0333(11) 0.0162(5) 0.0187(4) -0.0022(3) -0.0057(5) -0.0028(6)
O1A 0.016(7) 0.057(9) 0.073(12) -0.036(8) 0.005(7) 0.007(6)
C1A 0.016(7) 0.057(9) 0.073(12) -0.036(8) 0.005(7) 0.007(6)
O3A 0.043(13) 0.039(8) 0.016(9) 0.000(6) 0.010(8) -0.017(9)
C3A 0.043(13) 0.039(8) 0.016(9) 0.000(6) 0.010(8) -0.017(9)
O4A 0.030(5) 0.027(5) 0.039(5) 0.002(4) 0.014(4) -0.013(3)
C4A 0.040(12) 0.043(12) 0.038(11) 0.002(9) -0.005(9) -0.009(9)
C23A 0.056(11) 0.044(11) 0.033(9) -0.021(8) 0.003(7) -0.019(8)
C22A 0.036(7) 0.036(7) 0.018(5) -0.007(5) 0.003(5) -0.015(5)
C17A 0.027(6) 0.026(7) 0.028(7) -0.010(6) -0.002(5) -0.002(5)
C18A 0.027(6) 0.026(7) 0.028(7) -0.010(6) -0.002(5) -0.002(5)
C19A 0.027(6) 0.026(7) 0.028(7) -0.010(6) -0.002(5) -0.002(5)
C20A 0.036(7) 0.036(7) 0.018(5) -0.007(5) 0.003(5) -0.015(5)
C21A 0.036(7) 0.036(7) 0.018(5) -0.007(5) 0.003(5) -0.015(5)
O4 0.053(9) 0.027(7) 0.026(7) -0.013(6) -0.003(7) 0.001(7)
O2B 0.077(11) 0.024(7) 0.051(9) 0.006(6) -0.037(8) -0.002(7)
C2B 0.054(6) 0.029(5) 0.038(6) 0.001(4) -0.014(5) -0.008(5)
Re1B 0.0330(11) 0.0190(5) 0.0180(4) -0.0035(3) -0.0038(5) -0.0038(6)
O1B 0.030(8) 0.035(7) 0.046(8) -0.023(6) -0.001(6) 0.004(6)
C1B 0.030(8) 0.035(7) 0.046(8) -0.023(6) -0.001(6) 0.004(6)
C3B 0.018(8) 0.032(6) 0.017(9) -0.011(6) 0.007(6) -0.010(6)
O3B 0.018(8) 0.032(6) 0.017(9) -0.011(6) 0.007(6) -0.010(6)
O4B 0.030(5) 0.027(5) 0.039(5) 0.002(4) 0.014(4) -0.013(3)
C4B 0.067(15) 0.037(12) 0.046(13) -0.005(10) 0.031(11) -0.009(11)
O5 0.036(6) 0.061(8) 0.070(8) 0.017(6) 0.008(6) 0.007(5)
O6 0.036(6) 0.061(8) 0.070(8) 0.017(6) 0.008(6) 0.007(5)

loop_
_atom_type_symbol
_atom_type_description
_atom_type_scat_dispersion_real
_atom_type_scat_dispersion_imag
_atom_type_scat_source
C C 0.0181 0.0091 'International Tables Vol C Tables 4.2.6.8 and 6.1.1.4'
H H 0.0000 0.0000 'International Tables Vol C Tables 4.2.6.8 and 6.1.1.4'
Br Br -0.6763 1.2805 'International Tables Vol C Tables 4.2.6.8 and 6.1.1.4'
N N 0.0311 0.0180 'International Tables Vol C Tables 4.2.6.8 and 6.1.1.4'
O O 0.0492 0.0322 'International Tables Vol C Tables 4.2.6.8 and 6.1.1.4'
Re Re -5.2083 5.8923 'International Tables Vol C Tables 4.2.6.8 and 6.1.1.4'

loop_
_geom_angle_atom_site_label_1
_geom_angle_atom_site_label_2
_geom_angle_atom_site_label_3
_geom_angle
_geom_angle_site_symmetry_1
_geom_angle_site_symmetry_3
_geom_angle_publ_flag
O1 C1 Re2 178.8(11) . . ?
O2 C2 Re2 175.7(10) . . ?
O3 C3 Re2 177.0(12) . . ?
N2 C4 C17 123.2(8) . . ?
N2 C4 H4 118.4 . . ?
C17 C4 H4 118.4 . . ?
C6 C17 C4 118.9(8) . . ?
C6 C17 H17 120.6 . . ?
C4 C17 H17 120.6 . . ?
C17 C6 C7 119.8(8) . . ?
C17 C6 H6 120.1 . . ?
C7 C6 H6 120.1 . . ?
C8 C7 C6 117.3(8) . . ?
C8 C7 C15 118.1(8) . . ?
C6 C7 C15 124.5(7) . . ?
N2 C8 C7 122.7(8) . . ?
N2 C8 C9 117.2(8) . . ?
C7 C8 C9 120.1(9) . . ?
N1 C9 C13 124.1(9) . . ?
N1 C9 C8 116.0(9) . . ?
C13 C9 C8 119.9(8) . . ?
N1 C10 C11 122.4(10) . . ?
N1 C10 H10 118.8 . . ?
C11 C10 H10 118.8 . . ?
C12 C11 C10 120.9(10) . . ?
C12 C11 H11 119.5 . . ?
C10 C11 H11 119.5 . . ?
C11 C12 C13 118.2(11) . . ?
C11 C12 H12 120.9 . . ?
C13 C12 H12 120.9 . . ?
C9 C13 C14 119.8(8) . . ?
C9 C13 C12 117.4(9) . . ?
C14 C13 C12 122.7(9) . . ?
C15 C14 C13 120.0(9) . . ?
C15 C14 H14 120.0 . . ?
C13 C14 H14 120.0 . . ?
C14 C15 C7 122.1(8) . . ?
C14 C15 N3 119.9(8) . . ?
C7 C15 N3 118.0(7) . . ?
N3 C16 C17B 139.4(13) . . ?
N3 C16 C17A 120.0(10) . . ?
N3 C16 H16 110.3 . . ?
C17B C16 H16 110.3 . . ?
N3 C16 H16A 120.0 . . ?
C17A C16 H16A 120.0 . . ?
C10 N1 C9 116.9(10) . . ?
C10 N1 Re2 127.3(8) . . ?
C9 N1 Re2 115.8(7) . . ?
C4 N2 C8 118.1(7) . . ?
C4 N2 Re2 126.6(6) . . ?
C8 N2 Re2 115.3(6) . . ?
C16 N3 C15 116.2(8) . . ?
C16 N3 Re1A 123.3(7) . . ?
C15 N3 Re1A 120.2(6) . . ?
C16 N3 Re1B 128.4(7) . . ?
C15 N3 Re1B 114.1(5) . . ?
C2 Re2 C1 88.9(5) . . ?
C2 Re2 C3 90.5(5) . . ?
C1 Re2 C3 91.5(4) . . ?
C2 Re2 N1 170.5(4) . . ?
C1 Re2 N1 99.1(4) . . ?
C3 Re2 N1 94.3(4) . . ?
C2 Re2 N2 96.1(4) . . ?
C1 Re2 N2 174.2(4) . . ?
C3 Re2 N2 91.4(4) . . ?
N1 Re2 N2 75.6(3) . . ?
C2 Re2 Br1 91.9(4) . . ?
C1 Re2 Br1 91.0(3) . . ?
C3 Re2 Br1 176.5(3) . . ?
N1 Re2 Br1 82.91(19) . . ?
N2 Re2 Br1 85.89(18) . . ?
O9 C22B C17B 124.7(16) . . ?
O9 C22B C21B 117.4(15) . . ?
C17B C22B C21B 117.9(17) . . ?
C16 C17B C22B 116.6(17) . . ?
C16 C17B C18B 124.8(16) . . ?
C22B C17B C18B 118.6(16) . . ?
C19B C18B C17B 121.8(16) . . ?
C19B C18B H18B 119.1 . . ?
C17B C18B H18B 119.1 . . ?
C18B C19B C20B 118.7(16) . . ?
C18B C19B H19B 120.7 . . ?
C20B C19B H19B 120.7 . . ?
C21B C20B C19B 118.8(16) . . ?
C21B C20B C23B 123.5(19) . . ?
C19B C20B C23B 117.7(17) . . ?
C20B C21B C22B 124.2(16) . . ?
C20B C21B H21B 117.9 . . ?
C22B C21B H21B 117.9 . . ?
C20B C23B H23A 109.5 . . ?
C20B C23B H23B 109.5 . . ?
H23A C23B H23B 109.5 . . ?
C20B C23B H23C 109.5 . . ?
H23A C23B H23C 109.5 . . ?
H23B C23B H23C 109.5 . . ?
C22B O9 Re1A 130.2(11) . . ?
O2A C2A Re1A 179.3(19) . . ?
C3A Re1A C2A 85.7(10) . . ?
C3A Re1A C1A 87.4(11) . . ?
C2A Re1A C1A 90.8(11) . . ?
C3A Re1A N3 97.7(9) . . ?
C2A Re1A N3 175.6(7) . . ?
C1A Re1A N3 92.1(9) . . ?
C3A Re1A O9 175.5(8) . . ?
C2A Re1A O9 91.2(7) . . ?
C1A Re1A O9 95.9(9) . . ?
N3 Re1A O9 85.2(4) . . ?
C3A Re1A O4A 96.4(8) . . ?
C2A Re1A O4A 95.6(7) . . ?
C1A Re1A O4A 172.9(9) . . ?
N3 Re1A O4A 81.4(4) . . ?
O9 Re1A O4A 80.6(6) . . ?
O1A C1A Re1A 174(3) . . ?
O3A C3A Re1A 178.0(16) . . ?
C4A O4A Re1A 123.5(11) . . ?
C4A O4A H4A 108(2) . . ?
Re1A O4A H4A 126(2) . . ?
O4A C4A H4AA 109.5 . . ?
O4A C4A H4AB 109.5 . . ?
H4AA C4A H4AB 109.5 . . ?
O4A C4A H4AC 109.5 . . ?
H4AA C4A H4AC 109.5 . . ?
H4AB C4A H4AC 109.5 . . ?
C20A C23A H23D 109.5 . . ?
C20A C23A H23E 109.5 . . ?
H23D C23A H23E 109.5 . . ?
C20A C23A H23F 109.5 . . ?
H23D C23A H23F 109.5 . . ?
H23E C23A H23F 109.5 . . ?
O4 C22A C17A 123.4(9) . . ?
O4 C22A C21A 116.5(9) . . ?
C17A C22A C21A 120.0 . . ?
C18A C17A C22A 120.0 . . ?
C18A C17A C16 109.4(8) . . ?
C22A C17A C16 130.6(8) . . ?
C19A C18A C17A 120.0 . . ?
C19A C18A H18A 120.0 . . ?
C17A C18A H18A 120.0 . . ?
C20A C19A C18A 120.0 . . ?
C20A C19A H19A 120.0 . . ?
C18A C19A H19A 120.0 . . ?
C19A C20A C21A 120.0 . . ?
C19A C20A C23A 120.2(12) . . ?
C21A C20A C23A 119.7(12) . . ?
C20A C21A C22A 120.0 . . ?
C20A C21A H21A 120.0 . . ?
C22A C21A H21A 120.0 . . ?
C22A O4 Re1B 131.3(10) . . ?
O2B C2B Re1B 175.8(17) . . ?
C1B Re1B C3B 88.8(10) . . ?
C1B Re1B C2B 86.4(11) . . ?
C3B Re1B C2B 86.2(10) . . ?
C1B Re1B O4 96.8(9) . . ?
C3B Re1B O4 174.4(7) . . ?
C2B Re1B O4 94.6(7) . . ?
C1B Re1B O4B 176.6(8) . . ?
C3B Re1B O4B 94.2(6) . . ?
C2B Re1B O4B 95.3(7) . . ?
O4 Re1B O4B 80.2(6) . . ?
C1B Re1B N3 96.2(9) . . ?
C3B Re1B N3 93.6(8) . . ?
C2B Re1B N3 177.4(7) . . ?
O4 Re1B N3 85.3(4) . . ?
O4B Re1B N3 82.1(4) . . ?
O1B C1B Re1B 177(2) . . ?
O3B C3B Re1B 177.9(14) . . ?
C4B O4B Re1B 124.1(11) . . ?
C4B O4B H4B 109(3) . . ?
Re1B O4B H4B 123(2) . . ?
O4B C4B H4BA 109.5 . . ?
O4B C4B H4BB 109.5 . . ?
H4BA C4B H4BB 109.5 . . ?
O4B C4B H4BC 109.5 . . ?
H4BA C4B H4BC 109.5 . . ?
H4BB C4B H4BC 109.5 . . ?
H5A O5 H5B 104.4 . . ?
H6A O6 H6B 104.6 . . ?

loop_
_geom_bond_atom_site_label_1
_geom_bond_atom_site_label_2
_geom_bond_distance
_geom_bond_site_symmetry_2
_geom_bond_publ_flag
C1 O1 1.164(12) . ?
C1 Re2 1.924(11) . ?
C2 O2 1.191(15) . ?
C2 Re2 1.896(14) . ?
C3 O3 1.043(14) . ?
C3 Re2 1.960(14) . ?
C4 N2 1.334(12) . ?
C4 C17 1.401(12) . ?
C4 H4 0.9500 . ?
C17 C6 1.367(12) . ?
C17 H17 0.9500 . ?
C6 C7 1.417(12) . ?
C6 H6 0.9500 . ?
C7 C8 1.408(11) . ?
C7 C15 1.432(12) . ?
C8 N2 1.359(12) . ?
C8 C9 1.427(13) . ?
C9 N1 1.375(12) . ?
C9 C13 1.396(14) . ?
C10 N1 1.343(14) . ?
C10 C11 1.404(18) . ?
C10 H10 0.9500 . ?
C11 C12 1.370(16) . ?
C11 H11 0.9500 . ?
C12 C13 1.427(13) . ?
C12 H12 0.9500 . ?
C13 C14 1.426(13) . ?
C14 C15 1.356(12) . ?
C14 H14 0.9500 . ?
C15 N3 1.439(11) . ?
C16 N3 1.311(12) . ?
C16 C17B 1.32(2) . ?
C16 C17A 1.545(13) . ?
C16 H16 0.9500 . ?
C16 H16A 0.9500 . ?
Br1 Re2 2.6080(12) . ?
N1 Re2 2.157(10) . ?
N2 Re2 2.167(7) . ?
N3 Re1A 2.002(8) . ?
N3 Re1B 2.319(8) . ?
C22B O9 1.32(2) . ?
C22B C17B 1.40(2) . ?
C22B C21B 1.42(2) . ?
C17B C18B 1.44(2) . ?
C18B C19B 1.38(2) . ?
C18B H18B 0.9500 . ?
C19B C20B 1.44(3) . ?
C19B H19B 0.9500 . ?
C20B C21B 1.34(3) . ?
C20B C23B 1.52(3) . ?
C21B H21B 0.9500 . ?
C23B H23A 0.9800 . ?
C23B H23B 0.9800 . ?
C23B H23C 0.9800 . ?
O9 Re1A 2.112(12) . ?
O2A C2A 1.16(2) . ?
C2A Re1A 1.914(19) . ?
Re1A C3A 1.87(3) . ?
Re1A C1A 1.99(2) . ?
Re1A O4A 2.193(13) . ?
O1A C1A 1.07(3) . ?
O3A C3A 1.20(3) . ?
O4A C4A 1.48(2) . ?
O4A H4A 0.876(10) . ?
C4A H4AA 0.9800 . ?
C4A H4AB 0.9800 . ?
C4A H4AC 0.9800 . ?
C23A C20A 1.51(2) . ?
C23A H23D 0.9800 . ?
C23A H23E 0.9800 . ?
C23A H23F 0.9800 . ?
C22A O4 1.371(16) . ?
C22A C17A 1.3900 . ?
C22A C21A 1.3900 . ?
C17A C18A 1.3900 . ?
C18A C19A 1.3900 . ?
C18A H18A 0.9500 . ?
C19A C20A 1.3900 . ?
C19A H19A 0.9500 . ?
C20A C21A 1.3900 . ?
C21A H21A 0.9500 . ?
O4 Re1B 2.110(12) . ?
O2B C2B 1.15(2) . ?
C2B Re1B 1.926(19) . ?
Re1B C1B 1.81(3) . ?
Re1B C3B 1.92(2) . ?
Re1B O4B 2.187(11) . ?
O1B C1B 1.27(3) . ?
C3B O3B 1.14(2) . ?
O4B C4B 1.43(2) . ?
O4B H4B 0.874(10) . ?
C4B H4BA 0.9800 . ?
C4B H4BB 0.9800 . ?
C4B H4BC 0.9800 . ?
O5 H5A 0.8701 . ?
O5 H5B 0.8702 . ?
O6 H6A 0.8695 . ?
O6 H6B 0.8702 . ?

loop_
_geom_hbond_atom_site_label_D
_geom_hbond_atom_site_label_H
_geom_hbond_atom_site_label_A
_geom_hbond_distance_DH
_geom_hbond_distance_HA
_geom_hbond_distance_DA
_geom_hbond_angle_DHA
_geom_hbond_site_symmetry_A
_geom_hbond_publ_flag
C23A^b H23D^b O2B^b 0.98 1.61 2.42(3) 137.1 2_565 yes
C21A^b H21A^b O2B^b 0.95 2.08 2.709(17) 122.5 2_565 yes

loop_
_geom_torsion_atom_site_label_1
_geom_torsion_atom_site_label_2
_geom_torsion_atom_site_label_3
_geom_torsion_atom_site_label_4
_geom_torsion
_geom_torsion_site_symmetry_1
_geom_torsion_site_symmetry_2
_geom_torsion_site_symmetry_3
_geom_torsion_site_symmetry_4
_geom_torsion_publ_flag
N2 C4 C17 C6 0.5(12) . . . . ?
C4 C17 C6 C7 0.9(12) . . . . ?
C17 C6 C7 C8 -2.0(11) . . . . ?
C17 C6 C7 C15 179.8(8) . . . . ?
C6 C7 C8 N2 1.7(12) . . . . ?
C15 C7 C8 N2 -180.0(7) . . . . ?
C6 C7 C8 C9 -179.4(7) . . . . ?
C15 C7 C8 C9 -1.1(12) . . . . ?
N2 C8 C9 N1 -1.5(11) . . . . ?
C7 C8 C9 N1 179.6(7) . . . . ?
N2 C8 C9 C13 -179.9(7) . . . . ?
C7 C8 C9 C13 1.1(12) . . . . ?
N1 C10 C11 C12 -0.7(15) . . . . ?
C10 C11 C12 C13 -0.7(14) . . . . ?
N1 C9 C13 C14 -178.8(8) . . . . ?
C8 C9 C13 C14 -0.6(12) . . . . ?
N1 C9 C13 C12 2.4(13) . . . . ?
C8 C9 C13 C12 -179.3(8) . . . . ?
C11 C12 C13 C9 -0.1(12) . . . . ?
C11 C12 C13 C14 -178.8(9) . . . . ?
C9 C13 C14 C15 0.0(13) . . . . ?
C12 C13 C14 C15 178.6(8) . . . . ?
C13 C14 C15 C7 0.0(13) . . . . ?
C13 C14 C15 N3 178.7(8) . . . . ?
C8 C7 C15 C14 0.5(12) . . . . ?
C6 C7 C15 C14 178.7(8) . . . . ?
C8 C7 C15 N3 -178.1(7) . . . . ?
C6 C7 C15 N3 0.1(12) . . . . ?
C11 C10 N1 C9 2.8(13) . . . . ?
C11 C10 N1 Re2 179.4(7) . . . . ?
C13 C9 N1 C10 -3.8(12) . . . . ?
C8 C9 N1 C10 177.9(8) . . . . ?
C13 C9 N1 Re2 179.3(6) . . . . ?
C8 C9 N1 Re2 0.9(9) . . . . ?
C17 C4 N2 C8 -0.9(12) . . . . ?
C17 C4 N2 Re2 178.5(6) . . . . ?
C7 C8 N2 C4 -0.3(11) . . . . ?
C9 C8 N2 C4 -179.2(7) . . . . ?
C7 C8 N2 Re2 -179.8(6) . . . . ?
C9 C8 N2 Re2 1.3(9) . . . . ?
C17B C16 N3 C15 -179.7(16) . . . . ?
C17A C16 N3 C15 173.2(9) . . . . ?
C17B C16 N3 Re1A -6(2) . . . . ?
C17A C16 N3 Re1B 7.7(13) . . . . ?
C14 C15 N3 C16 111.6(9) . . . . ?
C7 C15 N3 C16 -69.8(10) . . . . ?
C14 C15 N3 Re1A -62.2(10) . . . . ?
C7 C15 N3 Re1A 116.5(7) . . . . ?
C14 C15 N3 Re1B -80.9(9) . . . . ?
C7 C15 N3 Re1B 97.8(7) . . . . ?
N3 C16 C17B C22B 1(3) . . . . ?
N3 C16 C17B C18B -178.5(13) . . . . ?
O9 C22B C17B C16 -1(3) . . . . ?
C21B C22B C17B C16 -177.4(15) . . . . ?
O9 C22B C17B C18B 178.8(17) . . . . ?
C21B C22B C17B C18B 2(3) . . . . ?
C16 C17B C18B C19B 176.9(17) . . . . ?
C22B C17B C18B C19B -3(3) . . . . ?
C17B C18B C19B C20B 0(3) . . . . ?
C18B C19B C20B C21B 3(3) . . . . ?
C18B C19B C20B C23B -178.8(17) . . . . ?
C19B C20B C21B C22B -3(3) . . . . ?
C23B C20B C21B C22B 178.3(17) . . . . ?
O9 C22B C21B C20B -176.1(17) . . . . ?
C17B C22B C21B C20B 1(3) . . . . ?
C17B C22B O9 Re1A 6(3) . . . . ?
C21B C22B O9 Re1A -177.1(12) . . . . ?
O4 C22A C17A C18A 177.5(14) . . . . ?
C21A C22A C17A C18A 0.0 . . . . ?
O4 C22A C17A C16 0.5(15) . . . . ?
C21A C22A C17A C16 -177.0(13) . . . . ?
N3 C16 C17A C18A 173.4(8) . . . . ?
N3 C16 C17A C22A -9.4(15) . . . . ?
C22A C17A C18A C19A 0.0 . . . . ?
C16 C17A C18A C19A 177.5(10) . . . . ?
C17A C18A C19A C20A 0.0 . . . . ?
C18A C19A C20A C21A 0.0 . . . . ?
C18A C19A C20A C23A 177.0(14) . . . . ?
C19A C20A C21A C22A 0.0 . . . . ?
C23A C20A C21A C22A -177.1(14) . . . . ?
O4 C22A C21A C20A -177.6(13) . . . . ?
C17A C22A C21A C20A 0.0 . . . . ?
C17A C22A O4 Re1B 9.8(19) . . . . ?
C21A C22A O4 Re1B -172.7(9) . . . . ?
